data_4345568
loop_
_publ_author_name
'Ma, Hui-Fang'
'Liu, Qing-Yan'
'Wang, Yu-Ling'
'Yin, Shun-Gao'

_publ_section_title
;
 A Water-Stable Anionic Metal-Organic Framework Constructed from Columnar
 Zinc-Adeninate Units for Highly Selective Light Hydrocarbon Separation
 and Efficient Separation of Organic Dyes.
;
_journal_issue 5
_journal_name_full 'Inorganic chemistry'
_journal_page_first 2919
_journal_page_last 2925
_journal_paper_doi 10.1021/acs.inorgchem.6b03026
_journal_volume 56
_journal_year 2017
_chemical_formula_sum 'C80 H64 N22 O17 Zn6'
_chemical_formula_weight 1997.75
_space_group_crystal_system tetragonal
_space_group_IT_number 126
_space_group_name_Hall '-P 4a 2bc'
_space_group_name_H-M_alt 'P 4/n n c'
_symmetry_space_group_name_Hall '-P 4a 2bc'
_symmetry_space_group_name_H-M 'P 4/n n c :2'
_atom_sites_solution_hydrogens mixed
_audit_creation_method SHELXL-2014/7
_cell_angle_alpha 90
_cell_angle_beta 90
_cell_angle_gamma 90
_cell_formula_units_Z 4
_cell_length_a 25.8389(6)
_cell_length_b 25.8389(6)
_cell_length_c 21.5389(6)
_cell_measurement_reflns_used 19675
_cell_measurement_temperature 293(2)
_cell_measurement_theta_max 27.6940
_cell_measurement_theta_min 3.6420
_cell_volume 14380.4(6)
_computing_cell_refinement 'CrysAlisPro 1.171.38.41 (Rigaku OD, 2015)'
_computing_data_collection 'CrysAlisPro 1.171.38.41 (Rigaku OD, 2015)'
_computing_data_reduction 'CrysAlisPro 1.171.38.41 (Rigaku OD, 2015)'
_computing_structure_refinement 'SHELXL-2014/7 (Sheldrick, 2014)'
_computing_structure_solution 'SHELXS-2014/7 (Sheldrick, 2014)'
_diffrn_ambient_temperature 293(2)
_diffrn_detector 'CCD plate'
_diffrn_detector_type EosS2
_diffrn_measured_fraction_theta_full 0.997
_diffrn_measured_fraction_theta_max 0.901
_diffrn_measurement_device 'four-circle diffractometer'
_diffrn_measurement_device_type 'SuperNova, Single source at offset, EosS2'
_diffrn_measurement_method '\w scans'
_diffrn_radiation_monochromator mirror
_diffrn_radiation_probe x-ray
_diffrn_radiation_type 'Mo K\a'
_diffrn_radiation_wavelength 0.71073
_diffrn_reflns_av_R_equivalents 0.0578
_diffrn_reflns_av_unetI/netI 0.0510
_diffrn_reflns_Laue_measured_fraction_full 0.997
_diffrn_reflns_Laue_measured_fraction_max 0.901
_diffrn_reflns_limit_h_max 31
_diffrn_reflns_limit_h_min -34
_diffrn_reflns_limit_k_max 35
_diffrn_reflns_limit_k_min -35
_diffrn_reflns_limit_l_max 26
_diffrn_reflns_limit_l_min -28
_diffrn_reflns_number 81321
_diffrn_reflns_point_group_measured_fraction_full 0.997
_diffrn_reflns_point_group_measured_fraction_max 0.901
_diffrn_reflns_theta_full 25.242
_diffrn_reflns_theta_max 29.482
_diffrn_reflns_theta_min 3.341
_diffrn_source 'micro-focus sealed X-ray tube'
_diffrn_source_type 'SuperNova (Mo) X-ray Source'
_exptl_absorpt_coefficient_mu 1.032
_exptl_absorpt_correction_T_max 1.00000
_exptl_absorpt_correction_T_min 0.38162
_exptl_absorpt_correction_type multi-scan
_exptl_absorpt_process_details
;
CrysAlisPro 1.171.38.41 (Rigaku Oxford Diffraction, 2015)
Empirical absorption correction using spherical harmonics,
 implemented in SCALE3 ABSPACK scaling algorithm.
;
_exptl_crystal_colour colorless
_exptl_crystal_density_diffrn 0.923
_exptl_crystal_description neddle
_exptl_crystal_F_000 4056
_exptl_crystal_size_max 0.100
_exptl_crystal_size_mid 0.060
_exptl_crystal_size_min 0.050
_refine_diff_density_max 0.963
_refine_diff_density_min -0.435
_refine_diff_density_rms 0.083
_refine_ls_extinction_method none
_refine_ls_goodness_of_fit_ref 1.066
_refine_ls_hydrogen_treatment constr
_refine_ls_matrix_type full
_refine_ls_number_parameters 312
_refine_ls_number_reflns 9034
_refine_ls_number_restraints 17
_refine_ls_restrained_S_all 1.080
_refine_ls_R_factor_all 0.1181
_refine_ls_R_factor_gt 0.0716
_refine_ls_shift/su_max 0.001
_refine_ls_shift/su_mean 0.000
_refine_ls_structure_factor_coef Fsqd
_refine_ls_weighting_details 'w=1/[\s^2^(Fo^2^)+(0.1369P)^2^+1.8682P] where P=(Fo^2^+2Fc^2^)/3'
_refine_ls_weighting_scheme calc
_refine_ls_wR_factor_gt 0.2153
_refine_ls_wR_factor_ref 0.2392
_reflns_Friedel_coverage 0.000
_reflns_number_gt 5262
_reflns_number_total 9034
_reflns_threshold_expression 'I > 2\s(I)'
_cod_data_source_file ic6b03026_si_002.cif
_cod_data_source_block mhf39
_cod_original_cell_volume 14380.5(8)
_cod_database_code 4345568
_shelx_shelxl_version_number 2014/7
_shelx_space_group_comment
;
The symmetry employed for this shelxl refinement is uniquely defined
by the following loop, which should always be used as a source of
symmetry information in preference to the above space-group names.
They are only intended as comments.
;
_shelx_estimated_absorpt_t_min 0.904
_shelx_estimated_absorpt_t_max 0.950

loop_
_space_group_symop_operation_xyz
'x, y, z'
'-x+1/2, -y+1/2, z'
'-y+1/2, x, z'
'y, -x+1/2, z'
'-x+1/2, y, -z+1/2'
'x, -y+1/2, -z+1/2'
'y, x, -z+1/2'
'-y+1/2, -x+1/2, -z+1/2'
'-x, -y, -z'
'x-1/2, y-1/2, -z'
'y-1/2, -x, -z'
'-y, x-1/2, -z'
'x-1/2, -y, z-1/2'
'-x, y-1/2, z-1/2'
'-y, -x, z-1/2'
'y-1/2, x-1/2, z-1/2'

loop_
_atom_site_label
_atom_site_type_symbol
_atom_site_fract_x
_atom_site_fract_y
_atom_site_fract_z
_atom_site_U_iso_or_equiv
_atom_site_adp_type
_atom_site_occupancy
_atom_site_site_symmetry_order
_atom_site_calc_flag
_atom_site_refinement_flags_posn
_atom_site_refinement_flags_adp
_atom_site_refinement_flags_occupancy
_atom_site_disorder_assembly
_atom_site_disorder_group
Zn1 Zn 0.43930(2) 0.7500 0.7500 0.0475(2) Uani 1 2 d S T P . .
Zn2 Zn 0.21685(2) 0.70103(2) 0.55790(2) 0.04916(19) Uani 1 1 d . . . . .
O1 O -0.03341(14) 0.31395(12) 0.28331(17) 0.0717(9) Uani 1 1 d . . . . .
O2A O 0.0155(4) 0.2664(3) 0.3321(5) 0.138(4) Uani 0.526(8) 1 d . . P A 1
O2 O 0.0315(4) 0.3145(4) 0.2263(5) 0.123(4) Uani 0.474(8) 1 d . . P A 2
O3 O 0.18504(14) 0.64675(12) 0.51071(15) 0.0768(9) Uani 1 1 d . . . . .
O4 O 0.14961(17) 0.61732(14) 0.59671(17) 0.1009(13) Uani 1 1 d . . . . .
O5 O 0.2500 0.7500 0.5000 0.0401(11) Uani 1 4 d S T P . .
N1 N 0.30413(17) 0.61234(15) 0.68824(19) 0.0785(12) Uani 1 1 d . . . . .
N2 N 0.27319(13) 0.67536(13) 0.61676(15) 0.0551(8) Uani 1 1 d . . . . .
N3 N 0.32651(13) 0.75264(11) 0.61273(14) 0.0490(8) Uani 1 1 d . . . . .
N4 N 0.38757(13) 0.72960(12) 0.68295(14) 0.0499(8) Uani 1 1 d . . . . .
N5 N 0.37933(18) 0.62190(16) 0.7464(2) 0.0886(14) Uani 1 1 d . . . . .
H5B H 0.3742 0.5918 0.7622 0.106 Uiso 1 1 calc R U . . .
H5C H 0.4059 0.6397 0.7573 0.106 Uiso 1 1 calc R U . . .
C1A C 0.0011(4) 0.3096(4) 0.3185(5) 0.070(3) Uani 0.526(8) 1 d . . P A 1
C1 C 0.0071(5) 0.3307(5) 0.2722(7) 0.084(4) Uani 0.474(8) 1 d . . P A 2
C2 C 0.0317(2) 0.3745(2) 0.3074(3) 0.076(3) Uani 0.5 1 d G . P . .
C3 C 0.00166(16) 0.3975(2) 0.3532(3) 0.132(3) Uani 1 1 d DG . . A .
H3B H -0.0358 0.3978 0.3461 0.158 Uiso 1 1 d R U . . .
C4 C 0.0215(2) 0.4383(2) 0.3880(3) 0.160(4) Uani 1 1 d DG . . A .
H4A H -0.0035 0.4642 0.4020 0.193 Uiso 1 1 d R U . . .
C5 C 0.0715(2) 0.4560(3) 0.3769(4) 0.113(7) Uani 0.5 1 d G . P A .
C6 C 0.1015(2) 0.4330(4) 0.3310(5) 0.172(9) Uani 0.5 1 d G . P A .
H6A H 0.1350 0.4448 0.3236 0.206 Uiso 0.5 1 calc R U P . .
C7 C 0.0817(3) 0.3922(4) 0.2963(4) 0.152(7) Uani 0.5 1 d G . P A .
H7A H 0.1018 0.3768 0.2656 0.182 Uiso 0.5 1 calc R U P . .
C8 C 0.1472(3) 0.5639(2) 0.4432(3) 0.126(3) Uani 1 1 d . . . . .
H8A H 0.1724 0.5846 0.4250 0.152 Uiso 1 1 calc R U . . .
C9 C 0.1242(4) 0.5241(3) 0.4086(3) 0.160(4) Uani 1 1 d . . . . .
H9A H 0.1321 0.5210 0.3667 0.192 Uiso 1 1 calc R U . . .
C10 C 0.0909(2) 0.4904(3) 0.4347(4) 0.113(2) Uani 1 1 d . . . . .
C11 C 0.0806(4) 0.4977(3) 0.4941(5) 0.184(5) Uani 1 1 d . . . . .
H11A H 0.0574 0.4752 0.5133 0.220 Uiso 1 1 calc R U . . .
C12 C 0.1022(3) 0.5370(3) 0.5295(4) 0.151(4) Uani 1 1 d . . . . .
H12A H 0.0954 0.5393 0.5718 0.181 Uiso 1 1 calc R U . . .
C13 C 0.1334(2) 0.57206(19) 0.5015(2) 0.0740(13) Uani 1 1 d . . . . .
C14 C 0.15663(19) 0.61520(18) 0.5400(2) 0.0705(12) Uani 1 1 d . . . . .
C15 C 0.35160(17) 0.69036(15) 0.67672(18) 0.0526(9) Uani 1 1 d . . . . .
C16 C 0.34584(19) 0.64109(16) 0.7048(2) 0.0640(12) Uani 1 1 d . . . . .
C17 C 0.2720(2) 0.63078(18) 0.6472(3) 0.0769(14) Uani 1 1 d . . . . .
H17A H 0.2440 0.6095 0.6379 0.092 Uiso 1 1 calc R U . . .
C18 C 0.31491(17) 0.70521(14) 0.63367(17) 0.0491(9) Uani 1 1 d . . . . .
C19 C 0.37002(17) 0.76547(15) 0.64361(18) 0.0547(10) Uani 1 1 d . . . . .
H19A H 0.3866 0.7970 0.6379 0.066 Uiso 1 1 calc R U . . .
C2A C 0.0231(4) 0.3560(4) 0.3485(5) 0.071(3) Uani 0.5 1 d D . P A .
C5A C 0.0671(4) 0.4437(4) 0.4088(7) 0.078(4) Uani 0.5 1 d D . P A .
C6A C 0.0896(9) 0.3984(7) 0.4110(12) 0.226(11) Uani 0.5 1 d D U P . .
H6AA H 0.1163 0.3926 0.4413 0.271 Uiso 0.5 1 d R U P A .
C7A C 0.0738(8) 0.3586(9) 0.3678(13) 0.254(12) Uani 0.5 1 d D U P A .
H7AA H 0.0979 0.3321 0.3560 0.305 Uiso 0.5 1 d R U P . .

loop_
_atom_site_aniso_label
_atom_site_aniso_U_11
_atom_site_aniso_U_22
_atom_site_aniso_U_33
_atom_site_aniso_U_23
_atom_site_aniso_U_13
_atom_site_aniso_U_12
Zn1 0.0520(4) 0.0390(3) 0.0514(4) 0.0093(3) 0.000 0.000
Zn2 0.0584(3) 0.0420(3) 0.0471(3) -0.00636(18) 0.00152(19) -0.0096(2)
O1 0.066(2) 0.0609(19) 0.089(2) -0.0287(17) -0.0042(19) -0.0159(16)
O2A 0.165(9) 0.056(5) 0.192(9) -0.015(5) -0.088(7) 0.003(5)
O2 0.121(8) 0.093(7) 0.155(9) -0.038(6) 0.017(7) -0.041(6)
O3 0.101(3) 0.0562(18) 0.073(2) -0.0201(15) 0.0023(18) -0.0317(18)
O4 0.132(3) 0.091(3) 0.079(2) -0.033(2) 0.019(2) -0.041(2)
O5 0.0434(16) 0.0434(16) 0.033(2) 0.000 0.000 0.000
N1 0.085(3) 0.054(2) 0.097(3) 0.024(2) -0.023(2) -0.017(2)
N2 0.056(2) 0.049(2) 0.0600(19) 0.0066(16) -0.0069(15) -0.0128(16)
N3 0.062(2) 0.0416(17) 0.0436(16) 0.0063(13) -0.0068(14) -0.0082(15)
N4 0.062(2) 0.0403(17) 0.0478(16) 0.0064(13) -0.0058(15) -0.0054(14)
N5 0.093(3) 0.057(2) 0.117(3) 0.038(2) -0.026(3) -0.013(2)
C1A 0.088(7) 0.052(6) 0.070(6) -0.012(4) 0.001(6) -0.020(5)
C1 0.076(8) 0.085(9) 0.090(9) -0.069(8) 0.025(6) -0.011(6)
C2 0.061(6) 0.076(7) 0.092(7) -0.004(6) -0.008(5) -0.026(5)
C3 0.086(4) 0.102(5) 0.207(8) -0.085(5) -0.046(5) 0.006(4)
C4 0.098(5) 0.123(6) 0.261(10) -0.120(7) 0.004(6) -0.016(5)
C5 0.163(16) 0.062(9) 0.114(12) -0.005(8) 0.040(11) -0.018(8)
C6 0.091(9) 0.192(17) 0.232(18) -0.144(15) 0.065(11) -0.079(10)
C7 0.127(12) 0.162(14) 0.165(14) -0.108(12) 0.062(11) -0.059(11)
C8 0.208(8) 0.095(5) 0.076(4) -0.016(3) -0.006(4) -0.082(5)
C9 0.284(12) 0.116(6) 0.080(4) -0.019(4) -0.031(5) -0.086(7)
C10 0.087(4) 0.090(4) 0.161(6) -0.059(4) -0.008(4) -0.027(3)
C11 0.213(10) 0.141(7) 0.196(8) -0.106(6) 0.109(7) -0.122(7)
C12 0.180(8) 0.125(6) 0.148(6) -0.074(5) 0.074(6) -0.097(6)
C13 0.079(3) 0.062(3) 0.081(3) -0.019(2) -0.001(3) -0.024(2)
C14 0.067(3) 0.061(3) 0.083(3) -0.030(2) 0.001(2) -0.010(2)
C15 0.062(2) 0.040(2) 0.056(2) 0.0072(17) 0.0006(19) -0.0029(18)
C16 0.074(3) 0.043(2) 0.075(3) 0.016(2) -0.005(2) -0.003(2)
C17 0.071(3) 0.053(3) 0.106(4) 0.022(3) -0.011(3) -0.016(2)
C18 0.065(2) 0.040(2) 0.042(2) 0.0044(15) 0.0001(18) -0.0027(17)
C19 0.065(3) 0.042(2) 0.057(2) 0.0101(18) 0.002(2) -0.0131(18)
C2A 0.050(5) 0.058(6) 0.104(8) 0.006(5) -0.027(5) -0.008(4)
C5A 0.063(6) 0.038(5) 0.134(11) -0.029(7) -0.040(6) -0.012(4)
C6A 0.257(18) 0.183(16) 0.237(17) -0.082(14) -0.092(14) -0.063(14)
C7A 0.31(2) 0.174(16) 0.275(18) -0.073(15) -0.046(16) 0.018(16)

loop_
_atom_type_symbol
_atom_type_description
_atom_type_scat_dispersion_real
_atom_type_scat_dispersion_imag
_atom_type_scat_source
C C 0.0033 0.0016 'International Tables Vol C Tables 4.2.6.8 and 6.1.1.4'
H H 0.0000 0.0000 'International Tables Vol C Tables 4.2.6.8 and 6.1.1.4'
N N 0.0061 0.0033 'International Tables Vol C Tables 4.2.6.8 and 6.1.1.4'
O O 0.0106 0.0060 'International Tables Vol C Tables 4.2.6.8 and 6.1.1.4'
Zn Zn 0.2839 1.4301 'International Tables Vol C Tables 4.2.6.8 and 6.1.1.4'

loop_
_geom_angle_atom_site_label_1
_geom_angle_atom_site_label_2
_geom_angle_atom_site_label_3
_geom_angle
_geom_angle_site_symmetry_1
_geom_angle_site_symmetry_3
O1 Zn1 O1 137.2(2) 10_666 13_666
O1 Zn1 N4 106.33(14) 10_666 6_566
O1 Zn1 N4 101.38(14) 13_666 6_566
O1 Zn1 N4 101.37(14) 10_666 .
O1 Zn1 N4 106.33(14) 13_666 .
N4 Zn1 N4 97.99(19) 6_566 .
O3 Zn2 O5 108.68(10) . .
O3 Zn2 N3 120.37(14) . 2_565
O5 Zn2 N3 103.32(8) . 2_565
O3 Zn2 N2 113.40(15) . .
O5 Zn2 N2 106.95(9) . .
N3 Zn2 N2 103.00(14) 2_565 .
O3 Zn2 Zn2 147.79(10) . 2_565
O5 Zn2 Zn2 39.223(12) . 2_565
N3 Zn2 Zn2 79.64(9) 2_565 2_565
N2 Zn2 Zn2 82.49(9) . 2_565
C1 O1 Zn1 124.9(5) . 10_556
C1A O1 Zn1 115.7(5) . 10_556
C14 O3 Zn2 117.1(3) . .
Zn2 O5 Zn2 101.56(2) . 2_565
Zn2 O5 Zn2 113.567(13) . 11_566
Zn2 O5 Zn2 113.568(13) 2_565 11_566
Zn2 O5 Zn2 113.570(13) . 12_666
Zn2 O5 Zn2 113.568(13) 2_565 12_666
Zn2 O5 Zn2 101.56(2) 11_566 12_666
C17 N1 C16 119.0(4) . .
C17 N2 C18 112.0(4) . .
C17 N2 Zn2 125.0(3) . .
C18 N2 Zn2 122.8(3) . .
C18 N3 C19 104.2(3) . .
C18 N3 Zn2 127.9(3) . 2_565
C19 N3 Zn2 127.2(2) . 2_565
C19 N4 C15 102.7(3) . .
C19 N4 Zn1 119.5(3) . .
C15 N4 Zn1 134.4(2) . .
C16 N5 H5B 120.0 . .
C16 N5 H5C 120.0 . .
H5B N5 H5C 120.0 . .
O1 C1A O2A 118.5(8) . .
O1 C1A C2A 119.7(9) . .
O2A C1A C2A 121.6(10) . .
O1 C1A C2 98.7(7) . .
O2A C1A C2 136.7(10) . .
C2A C1A C2 33.3(5) . .
O1 C1 O2 119.7(9) . .
O1 C1 C2 124.1(8) . .
O2 C1 C2 116.1(10) . .
O1 C1 C2A 98.9(9) . .
O2 C1 C2A 136.3(11) . .
C2 C1 C2A 34.5(4) . .
C2A C2 C3 57.8(6) . .
C2A C2 C7 120.0(6) . .
C3 C2 C7 120.0 . .
C2A C2 C1 89.6(9) . .
C3 C2 C1 116.3(6) . .
C7 C2 C1 123.7(6) . .
C2A C2 C7A 52.0(10) . .
C3 C2 C7A 85.3(8) . .
C7 C2 C7A 68.1(10) . .
C1 C2 C7A 117.6(10) . .
C2A C2 C1A 51.9(7) . .
C3 C2 C1A 93.3(5) . .
C7 C2 C1A 135.2(5) . .
C7A C2 C1A 87.5(9) . .
C2A C3 C2 46.0(6) . .
C2A C3 C4 123.1(5) . .
C2 C3 C4 120.0 . .
C2A C3 H3B 116.5 . .
C2 C3 H3B 116.3 . .
C4 C3 H3B 116.3 . .
C5A C4 C5 33.1(8) . .
C5A C4 C3 128.1(6) . .
C5 C4 C3 120.0 . .
C5A C4 H4A 115.4 . .
C5 C4 H4A 116.1 . .
C3 C4 H4A 116.2 . .
C5A C5 C4 64.7(7) . .
C5A C5 C6 122.8(11) . .
C4 C5 C6 120.0 . .
C5A C5 C10 65.2(8) . .
C4 C5 C10 109.8(5) . .
C6 C5 C10 127.7(4) . .
C5A C5 C6A 45.5(13) . .
C4 C5 C6A 84.0(9) . .
C6 C5 C6A 77.4(9) . .
C10 C5 C6A 93.5(8) . .
C5 C6 C7 120.0 . .
C5 C6 C5A 19.6(5) . .
C7 C6 C5A 114.1(3) . .
C5 C6 C6A 59.0(6) . .
C7 C6 C6A 94.0(5) . .
C5A C6 C6A 39.4(6) . .
C5 C6 H6A 120.0 . .
C7 C6 H6A 120.0 . .
C5A C6 H6A 122.2 . .
C6A C6 H6A 116.5 . .
C6 C7 C2 120.0 . .
C6 C7 C7A 86.9(6) . .
C2 C7 C7A 65.4(7) . .
C6 C7 H7A 120.0 . .
C2 C7 H7A 120.0 . .
C7A C7 H7A 118.0 . .
C13 C8 C9 120.5(6) . .
C13 C8 H8A 119.7 . .
C9 C8 H8A 119.7 . .
C10 C9 C8 121.6(6) . .
C10 C9 H9A 119.2 . .
C8 C9 H9A 119.2 . .
C11 C10 C9 116.1(6) . .
C11 C10 C5A 113.6(9) . .
C9 C10 C5A 130.0(9) . .
C11 C10 C5 139.8(7) . .
C9 C10 C5 103.6(6) . .
C5A C10 C5 28.3(7) . .
C10 C11 C12 123.7(7) . .
C10 C11 H11A 118.2 . .
C12 C11 H11A 118.2 . .
C13 C12 C11 119.0(6) . .
C13 C12 H12A 120.5 . .
C11 C12 H12A 120.5 . .
C8 C13 C12 118.5(5) . .
C8 C13 C14 122.1(5) . .
C12 C13 C14 119.0(5) . .
O4 C14 O3 123.3(4) . .
O4 C14 C13 121.1(5) . .
O3 C14 C13 115.6(4) . .
C18 C15 N4 108.8(3) . .
C18 C15 C16 117.6(4) . .
N4 C15 C16 133.5(4) . .
N5 C16 N1 119.1(4) . .
N5 C16 C15 123.3(4) . .
N1 C16 C15 117.6(4) . .
N1 C17 N2 129.7(4) . .
N1 C17 H17A 115.2 . .
N2 C17 H17A 115.2 . .
N3 C18 N2 126.8(4) . .
N3 C18 C15 109.1(3) . .
N2 C18 C15 124.1(3) . .
N4 C19 N3 115.2(3) . .
N4 C19 H19A 122.4 . .
N3 C19 H19A 122.4 . .
C2 C2A C3 76.2(6) . .
C2 C2A C7A 91.9(15) . .
C3 C2A C7A 111.5(12) . .
C2 C2A C1A 94.8(9) . .
C3 C2A C1A 125.4(8) . .
C7A C2A C1A 122.6(12) . .
C2 C2A C1 55.8(7) . .
C3 C2A C1 106.8(8) . .
C7A C2A C1 120.6(13) . .
C5 C5A C4 82.2(10) . .
C5 C5A C6A 109.9(19) . .
C4 C5A C6A 109.1(11) . .
C5 C5A C10 86.4(10) . .
C4 C5A C10 128.0(9) . .
C6A C5A C10 122.5(11) . .
C5 C5A C6 37.5(8) . .
C4 C5A C6 96.1(8) . .
C6A C5A C6 72.4(14) . .
C10 C5A C6 104.9(8) . .
C5A C6A C7A 119.1(18) . .
C5A C6A C5 24.7(9) . .
C7A C6A C5 105.1(16) . .
C5A C6A C6 68.3(13) . .
C7A C6A C6 78.6(16) . .
C5 C6A C6 43.6(6) . .
C5A C6A H6AA 118.9 . .
C7A C6A H6AA 122.1 . .
C5 C6A H6AA 128.2 . .
C6 C6A H6AA 123.6 . .
C2A C7A C6A 120.0(19) . .
C2A C7A C2 36.2(8) . .
C6A C7A C2 119.3(17) . .
C2A C7A C7 82.6(14) . .
C6A C7A C7 100.3(18) . .
C2 C7A C7 46.4(7) . .
C2A C7A H7AA 120.1 . .
C6A C7A H7AA 119.6 . .
C2 C7A H7AA 112.0 . .
C7 C7A H7AA 92.6 . .

loop_
_geom_bond_atom_site_label_1
_geom_bond_atom_site_label_2
_geom_bond_distance
_geom_bond_site_symmetry_2
Zn1 O1 1.935(3) 10_666
Zn1 O1 1.935(3) 13_666
Zn1 N4 2.037(3) 6_566
Zn1 N4 2.037(3) .
Zn2 O3 1.917(3) .
Zn2 O5 1.9723(4) .
Zn2 N3 2.020(3) 2_565
Zn2 N2 2.041(3) .
Zn2 Zn2 3.0559(8) 2_565
O1 C1 1.157(12) .
O1 C1A 1.176(11) .
O1 Zn1 1.935(3) 10_556
O2A C1A 1.212(12) .
O2 C1 1.245(13) .
O3 C14 1.265(6) .
O4 C14 1.237(6) .
O5 Zn2 1.9723(4) 2_565
O5 Zn2 1.9723(4) 11_566
O5 Zn2 1.9723(4) 12_666
N1 C17 1.303(6) .
N1 C16 1.356(6) .
N2 C17 1.326(5) .
N2 C18 1.375(5) .
N3 C18 1.340(4) .
N3 C19 1.348(5) .
N3 Zn2 2.021(3) 2_565
N4 C19 1.335(5) .
N4 C15 1.382(5) .
N5 C16 1.341(6) .
N5 H5B 0.8600 .
N5 H5C 0.8600 .
C1A C2A 1.477(12) .
C1A C2 1.870(12) .
C1 C2 1.503(10) .
C1 C2A 1.816(16) .
C2 C2A 1.030(12) .
C2 C3 1.3900 .
C2 C7 1.3900 .
C2 C7A 1.74(2) .
C3 C2A 1.212(10) .
C3 C4 1.3900 .
C3 H3B 0.9800 .
C4 C5A 1.268(10) .
C4 C5 1.3900 .
C4 H4A 0.9800 .
C5 C5A 0.766(17) .
C5 C6 1.3900 .
C5 C10 1.610(8) .
C5 C6A 1.73(2) .
C6 C7 1.3900 .
C6 C5A 1.916(16) .
C6 C6A 1.97(3) .
C6 H6A 0.9300 .
C7 C7A 1.78(3) .
C7 H7A 0.9300 .
C8 C13 1.322(7) .
C8 C9 1.400(8) .
C8 H8A 0.9300 .
C9 C10 1.347(9) .
C9 H9A 0.9300 .
C10 C11 1.322(9) .
C10 C5A 1.465(10) .
C11 C12 1.389(9) .
C11 H11A 0.9300 .
C12 C13 1.355(7) .
C12 H12A 0.9300 .
C13 C14 1.513(6) .
C15 C18 1.380(6) .
C15 C16 1.417(5) .
C17 H17A 0.9300 .
C19 H19A 0.9300 .
C2A C7A 1.375(17) .
C5A C6A 1.309(17) .
C6A C7A 1.445(16) .
C6A H6AA 0.9602 .
C7A H7AA 0.9599 .

loop_
_platon_squeeze_void_nr
_platon_squeeze_void_average_x
_platon_squeeze_void_average_y
_platon_squeeze_void_average_z
_platon_squeeze_void_volume
_platon_squeeze_void_count_electrons
_platon_squeeze_void_content
1 0.250 0.250 -0.164 3959 509 ' '
2 -0.250 0.750 0.122 3958 509 ' '
3 0.250 0.750 0.250 35 3 ' '
4 0.750 0.250 0.250 35 3 ' '
5 0.250 0.750 0.750 35 3 ' '
6 0.750 0.250 0.750 35 3 ' '
